data_1514809
loop_
_publ_author_name
'B\"ottcher, Tobias'
'Bassil, Bassem S.'
'Zhechkov, Lyuben'
'Heine, Thomas'
'R\"oschenthaler, Gerd-Volker'

_publ_section_title
;
 (NHCMe)SiCl4: a versatile carbene transfer reagent -- synthesis from
 silicochloroform
;
_journal_issue 1
_journal_name_full 'Chemical Science'
_journal_page_first 77
_journal_paper_doi 10.1039/c2sc21214e
_journal_volume 4
_journal_year 2013
_chemical_formula_sum 'C11 H15 Cl2 N2 P'
_chemical_formula_weight 277.12
_chemical_name_systematic
;
?
;
_space_group_IT_number 15
_symmetry_cell_setting monoclinic
_symmetry_space_group_name_Hall '-C 2yc'
_symmetry_space_group_name_H-M 'C 1 2/c 1'
_atom_sites_solution_hydrogens geom
_atom_sites_solution_primary direct
_atom_sites_solution_secondary difmap
_audit_creation_method SHELXL-97
_cell_angle_alpha 90.00
_cell_angle_beta 128.66(3)
_cell_angle_gamma 90.00
_cell_formula_units_Z 8
_cell_length_a 19.240(3)
_cell_length_b 11.531(3)
_cell_length_c 15.038(3)
_cell_measurement_reflns_used 51
_cell_measurement_temperature 173(2)
_cell_measurement_theta_max 12.51
_cell_measurement_theta_min 2.70
_cell_volume 2605.2(14)
_computing_cell_refinement 'Bruker XSCANS'
_computing_data_collection 'Bruker XSCANS'
_computing_data_reduction 'Bruker SHELXTL'
_computing_molecular_graphics 'Bruker SHELXTL'
_computing_publication_material 'Bruker SHELXTL'
_computing_structure_refinement 'SHELXL-97 (Sheldrick, 2008)'
_computing_structure_solution 'SHELXS-97 (Sheldrick, 2008)'
_diffrn_ambient_temperature 173(2)
_diffrn_measured_fraction_theta_full 0.996
_diffrn_measured_fraction_theta_max 0.996
_diffrn_measurement_device_type 'Bruker P4'
_diffrn_measurement_method '2\q/\w scans'
_diffrn_radiation_monochromator graphite
_diffrn_radiation_source 'fine-focus sealed tube'
_diffrn_radiation_type MoK\a
_diffrn_radiation_wavelength 0.71073
_diffrn_reflns_av_R_equivalents 0.0354
_diffrn_reflns_av_sigmaI/netI 0.0360
_diffrn_reflns_limit_h_max 13
_diffrn_reflns_limit_h_min -24
_diffrn_reflns_limit_k_max 14
_diffrn_reflns_limit_k_min -14
_diffrn_reflns_limit_l_max 19
_diffrn_reflns_limit_l_min -17
_diffrn_reflns_number 6638
_diffrn_reflns_theta_full 27.49
_diffrn_reflns_theta_max 27.49
_diffrn_reflns_theta_min 3.47
_exptl_absorpt_coefficient_mu 0.596
_exptl_absorpt_correction_type none
_exptl_crystal_colour colorless
_exptl_crystal_density_diffrn 1.413
_exptl_crystal_density_method 'not measured'
_exptl_crystal_F_000 1152
_exptl_crystal_size_max 1.0
_exptl_crystal_size_mid 0.9
_exptl_crystal_size_min 0.7
_refine_diff_density_max 0.363
_refine_diff_density_min -0.313
_refine_diff_density_rms 0.049
_refine_ls_extinction_method none
_refine_ls_goodness_of_fit_ref 1.008
_refine_ls_hydrogen_treatment mixed
_refine_ls_matrix_type full
_refine_ls_number_parameters 205
_refine_ls_number_reflns 2974
_refine_ls_number_restraints 0
_refine_ls_restrained_S_all 1.008
_refine_ls_R_factor_all 0.0348
_refine_ls_R_factor_gt 0.0305
_refine_ls_shift/su_max 0.001
_refine_ls_shift/su_mean 0.000
_refine_ls_structure_factor_coef Fsqd
_refine_ls_weighting_details 'calc w=1/[\s^2^(Fo^2^)+(0.0750P)^2^+0.2000P] where P=(Fo^2^+2Fc^2^)/3'
_refine_ls_weighting_scheme calc
_refine_ls_wR_factor_gt 0.0975
_refine_ls_wR_factor_ref 0.1014
_reflns_number_gt 2680
_reflns_number_total 2974
_reflns_threshold_expression >2sigma(I)
_cod_data_source_file c2sc21214e.txt
_cod_data_source_block try3
_cod_depositor_comments
;
The following automatic conversions were performed:

'_symmetry_cell_setting' value 'Monoclinic' changed to 'monoclinic'
according to
/usr/data/users/saulius/automatic-downloads/retrospective/RSC/lib/dictionaries/cif_core.dic
dictionary named 'cif_core.dic' version 2.4.2 from 2011-04-26.

Automatic conversion script
Id: cif_fix_values 2281 2013-09-26 08:29:07Z andrius 
;
_cod_original_cell_volume 2605.4(9)
_cod_original_sg_symbol_H-M C2/c
_cod_database_code 1514809

loop_
_symmetry_equiv_pos_as_xyz
'x, y, z'
'-x, y, -z+1/2'
'x+1/2, y+1/2, z'
'-x+1/2, y+1/2, -z+1/2'
'-x, -y, -z'
'x, -y, z-1/2'
'-x+1/2, -y+1/2, -z'
'x+1/2, -y+1/2, z-1/2'

loop_
_atom_site_label
_atom_site_type_symbol
_atom_site_fract_x
_atom_site_fract_y
_atom_site_fract_z
_atom_site_U_iso_or_equiv
_atom_site_adp_type
_atom_site_occupancy
_atom_site_symmetry_multiplicity
_atom_site_calc_flag
C1 C 0.13809(8) 0.69851(12) 0.08585(11) 0.0218(3) Uani 1 1 d
C2 C 0.04179(11) 0.77552(18) -0.09504(13) 0.0372(4) Uani 1 1 d
H22 H -0.0194(16) 0.736(2) -0.153(2) 0.053(6) Uiso 1 1 d
H21 H 0.0619(14) 0.8132(18) -0.1338(17) 0.040(5) Uiso 1 1 d
C3 C 0.04533(11) 0.85550(15) -0.01203(15) 0.0333(3) Uani 1 1 d
H32 H -0.0143(14) 0.8618(18) -0.0337(17) 0.037(5) Uiso 1 1 d
H31 H 0.0691(15) 0.934(2) -0.0039(19) 0.050(6) Uiso 1 1 d
C4 C 0.12343(11) 0.59351(16) -0.07096(13) 0.0315(3) Uani 1 1 d
H43 H 0.0631(14) 0.5537(19) -0.1337(18) 0.045(6) Uiso 1 1 d
H42 H 0.1642(15) 0.5383(19) -0.0154(19) 0.042(5) Uiso 1 1 d
H41 H 0.1468(14) 0.6307(19) -0.1045(17) 0.041(5) Uiso 1 1 d
C5 C 0.11516(11) 0.83602(16) 0.19551(14) 0.0322(3) Uani 1 1 d
H53 H 0.0568(16) 0.850(2) 0.1704(19) 0.047(6) Uiso 1 1 d
H52 H 0.1369(14) 0.775(2) 0.2479(19) 0.043(6) Uiso 1 1 d
H51 H 0.146(2) 0.901(3) 0.215(2) 0.075(8) Uiso 1 1 d
C6 C 0.27642(9) 0.65417(13) 0.33286(11) 0.0243(3) Uani 1 1 d
C7 C 0.28671(10) 0.59141(15) 0.41996(13) 0.0306(3) Uani 1 1 d
H71 H 0.2559(13) 0.5199(19) 0.3989(16) 0.036(5) Uiso 1 1 d
C8 C 0.34026(12) 0.63407(17) 0.53091(13) 0.0375(4) Uani 1 1 d
H81 H 0.3519(15) 0.587(2) 0.5892(19) 0.048(6) Uiso 1 1 d
C9 C 0.38384(11) 0.73910(17) 0.55564(13) 0.0388(4) Uani 1 1 d
H91 H 0.4210(16) 0.769(2) 0.631(2) 0.056(6) Uiso 1 1 d
C10 C 0.37531(10) 0.80129(15) 0.47007(14) 0.0335(4) Uani 1 1 d
H101 H 0.4094(14) 0.8685(19) 0.4869(17) 0.038(5) Uiso 1 1 d
C11 C 0.32194(9) 0.75894(13) 0.35910(12) 0.0276(3) Uani 1 1 d
H111 H 0.3158(13) 0.8034(18) 0.2978(17) 0.035(5) Uiso 1 1 d
N1 N 0.10445(8) 0.68313(12) -0.02151(10) 0.0266(3) Uani 1 1 d
N2 N 0.10787(8) 0.79578(12) 0.09829(11) 0.0281(3) Uani 1 1 d
P1 P 0.21125(2) 0.58291(3) 0.19201(3) 0.02316(13) Uani 1 1 d
Cl1 Cl 0.32093(2) 0.64158(3) 0.17114(3) 0.03140(13) Uani 1 1 d
Cl2 Cl 0.09147(2) 0.54132(4) 0.18859(3) 0.03276(13) Uani 1 1 d

loop_
_atom_site_aniso_label
_atom_site_aniso_U_11
_atom_site_aniso_U_22
_atom_site_aniso_U_33
_atom_site_aniso_U_23
_atom_site_aniso_U_13
_atom_site_aniso_U_12
C1 0.0170(6) 0.0260(7) 0.0224(6) 0.0003(5) 0.0123(5) -0.0031(5)
C2 0.0279(7) 0.0558(11) 0.0298(7) 0.0151(7) 0.0190(6) 0.0112(7)
C3 0.0252(7) 0.0316(8) 0.0406(8) 0.0114(7) 0.0193(7) 0.0051(6)
C4 0.0314(8) 0.0407(9) 0.0267(7) -0.0058(6) 0.0202(6) -0.0061(7)
C5 0.0279(8) 0.0348(9) 0.0355(8) -0.0080(7) 0.0207(7) 0.0005(6)
C6 0.0202(6) 0.0286(7) 0.0212(6) 0.0013(5) 0.0114(5) 0.0024(5)
C7 0.0277(7) 0.0342(8) 0.0267(7) 0.0044(6) 0.0155(6) 0.0022(6)
C8 0.0376(8) 0.0479(10) 0.0254(7) 0.0055(7) 0.0189(7) 0.0072(7)
C9 0.0304(8) 0.0491(10) 0.0247(7) -0.0060(7) 0.0112(6) 0.0061(7)
C10 0.0258(7) 0.0324(8) 0.0334(8) -0.0072(6) 0.0141(6) 0.0009(6)
C11 0.0241(7) 0.0271(7) 0.0272(7) 0.0005(6) 0.0139(6) 0.0014(5)
N1 0.0234(6) 0.0345(7) 0.0211(5) 0.0018(5) 0.0134(5) -0.0003(5)
N2 0.0256(6) 0.0298(7) 0.0294(6) 0.0030(5) 0.0175(5) 0.0044(5)
P1 0.0216(2) 0.0228(2) 0.02243(19) 0.00022(13) 0.01243(16) -0.00046(12)
Cl1 0.0246(2) 0.0398(2) 0.0344(2) -0.00372(15) 0.02070(17) -0.00583(14)
Cl2 0.0238(2) 0.0419(3) 0.0328(2) 0.00550(14) 0.01776(17) -0.00531(14)

loop_
_atom_type_symbol
_atom_type_description
_atom_type_scat_dispersion_real
_atom_type_scat_dispersion_imag
_atom_type_scat_source
C C 0.0033 0.0016 'International Tables Vol C Tables 4.2.6.8 and 6.1.1.4'
H H 0.0000 0.0000 'International Tables Vol C Tables 4.2.6.8 and 6.1.1.4'
N N 0.0061 0.0033 'International Tables Vol C Tables 4.2.6.8 and 6.1.1.4'
P P 0.1023 0.0942 'International Tables Vol C Tables 4.2.6.8 and 6.1.1.4'
Cl Cl 0.1484 0.1585 'International Tables Vol C Tables 4.2.6.8 and 6.1.1.4'

loop_
_geom_angle_atom_site_label_1
_geom_angle_atom_site_label_2
_geom_angle_atom_site_label_3
_geom_angle
N1 C1 N2 111.17(13)
N1 C1 P1 118.66(11)
N2 C1 P1 130.03(11)
N1 C2 C3 103.18(12)
N2 C3 C2 103.12(13)
C11 C6 C7 119.10(13)
C11 C6 P1 124.41(11)
C7 C6 P1 116.18(12)
C8 C7 C6 120.36(15)
C7 C8 C9 120.08(16)
C10 C9 C8 120.05(15)
C9 C10 C11 120.06(16)
C6 C11 C10 120.34(14)
C1 N1 C4 129.39(13)
C1 N1 C2 111.60(13)
C4 N1 C2 118.97(13)
C1 N2 C5 129.38(13)
C1 N2 C3 110.88(13)
C5 N2 C3 118.67(13)
C6 P1 C1 105.75(7)
C6 P1 Cl1 90.12(5)
C1 P1 Cl1 86.69(4)
C6 P1 Cl2 94.05(5)
C1 P1 Cl2 85.47(5)
Cl2 P1 Cl1 171.88(2)

loop_
_geom_bond_atom_site_label_1
_geom_bond_atom_site_label_2
_geom_bond_distance
C1 N1 1.3234(18)
C1 N2 1.3293(19)
C1 P1 1.8707(15)
C2 N1 1.465(2)
C2 C3 1.519(3)
C3 N2 1.477(2)
C4 N1 1.447(2)
C5 N2 1.455(2)
C6 C11 1.397(2)
C6 C7 1.398(2)
C6 P1 1.8482(15)
C7 C8 1.393(2)
C8 C9 1.385(3)
C9 C10 1.390(3)
C10 C11 1.392(2)
P1 Cl1 2.4161(6)
P1 Cl2 2.3227(5)
